data_7153350
loop_
_publ_author_name
'Butin, Alexander V.'
'Nevolina, Tatyana A.'
'Shcherbinin, Vitaly A.'
'Trushkov, Igor V.'
'Cheshkov, Dmitry A.'
'Krapivin, Gennady D.'

_publ_section_title
;
 Furan ring opening-pyrrole ring closure: a new synthetic route to
 aryl(heteroaryl)-annulated pyrrolo[1,2-a][1,4]diazepines.
;
_journal_issue 14
_journal_name_full 'Organic &amp; biomolecular chemistry'
_journal_page_first 3316
_journal_page_last 3327
_journal_paper_doi 10.1039/c002994g
_journal_volume 8
_journal_year 2010
_chemical_formula_moiety 'C13 H12 N2 O'
_chemical_formula_sum 'C13 H12 N2 O'
_chemical_formula_weight 212.25
_chemical_melting_point 508.5(5)
_chemical_name_common 1-Methyl-4,5-dihydro-6H-pyrrolo(1,2-a)(1,4)benzodiazepin-6-one
_chemical_name_systematic
;
1-Methyl-4,5-dihydro-6H-pyrrolo[1,2-a][1,4]benzodiazepin-6-one
;
_space_group_IT_number 19
_symmetry_cell_setting orthorhombic
_symmetry_space_group_name_Hall 'P 2ac 2ab'
_symmetry_space_group_name_H-M 'P 21 21 21'
_atom_sites_solution_hydrogens difmap
_atom_sites_solution_primary direct
_atom_sites_solution_secondary difmap
_audit_creation_method SHELXL97
_cell_angle_alpha 90.00
_cell_angle_beta 90.00
_cell_angle_gamma 90.00
_cell_formula_units_Z 4
_cell_length_a 6.286(1)
_cell_length_b 8.661(2)
_cell_length_c 19.599(4)
_cell_measurement_reflns_used 24
_cell_measurement_temperature 293(2)
_cell_measurement_theta_max 12.6
_cell_measurement_theta_min 9.7
_cell_volume 1067.0(4)
_computing_structure_refinement 'SHELXL-97 (Sheldrick, 1997)'
_computing_structure_solution 'SHELXS-97 (Sheldrick, 1990)'
_diffrn_ambient_temperature 293(2)
_diffrn_measured_fraction_theta_full 0.986
_diffrn_measured_fraction_theta_max 0.986
_diffrn_measurement_device_type 'Enraf Nonius CAD4'
_diffrn_measurement_method \w/2\t--scans
_diffrn_radiation_monochromator 'beta filter'
_diffrn_radiation_source 'fine-focus sealed tube'
_diffrn_radiation_type MoK\a
_diffrn_radiation_wavelength 0.71073
_diffrn_reflns_av_R_equivalents 0.0233
_diffrn_reflns_av_sigmaI/netI 0.0872
_diffrn_reflns_limit_h_max 0
_diffrn_reflns_limit_h_min -7
_diffrn_reflns_limit_k_max 0
_diffrn_reflns_limit_k_min -10
_diffrn_reflns_limit_l_max 24
_diffrn_reflns_limit_l_min -24
_diffrn_reflns_number 2284
_diffrn_reflns_theta_full 25.98
_diffrn_reflns_theta_max 25.98
_diffrn_reflns_theta_min 2.08
_diffrn_standards_decay_% 0.06
_diffrn_standards_interval_time 100
_diffrn_standards_number 3
_exptl_absorpt_coefficient_mu 0.086
_exptl_absorpt_correction_type none
_exptl_crystal_colour colourless
_exptl_crystal_density_diffrn 1.321
_exptl_crystal_density_method 'not measured'
_exptl_crystal_description prism
_exptl_crystal_F_000 448
_exptl_crystal_size_max 0.41
_exptl_crystal_size_mid 0.22
_exptl_crystal_size_min 0.14
_refine_diff_density_max 0.097
_refine_diff_density_min -0.097
_refine_diff_density_rms 0.027
_refine_ls_abs_structure_details
;
Heavy atom types Z>Si no present in molecule, because refinement Flack
parameter "x" impossible, but ALL Friedel pairs were merged.
;
_refine_ls_extinction_coef 0.014(2)
_refine_ls_extinction_expression Fc^*^=kFc[1+0.001xFc^2^\l^3^/sin(2\q)]^-1/4^
_refine_ls_extinction_method SHELXL
_refine_ls_goodness_of_fit_ref 0.864
_refine_ls_hydrogen_treatment constr
_refine_ls_matrix_type full
_refine_ls_number_parameters 146
_refine_ls_number_reflns 1980
_refine_ls_number_restraints 0
_refine_ls_restrained_S_all 0.864
_refine_ls_R_factor_all 0.0743
_refine_ls_R_factor_gt 0.0208
_refine_ls_shift/su_max 0.000
_refine_ls_shift/su_mean 0.000
_refine_ls_structure_factor_coef Fsqd
_refine_ls_weighting_details 'calc w=1/[\s^2^(Fo^2^)+(0.0283P)^2^] where P=(Fo^2^+2Fc^2^)/3'
_refine_ls_weighting_scheme calc
_refine_ls_wR_factor_gt 0.0493
_refine_ls_wR_factor_ref 0.0547
_reflns_number_gt 1045
_reflns_number_total 1980
_reflns_threshold_expression >2\s(I)
_cod_data_source_file c002994g.txt
_cod_data_source_block kr99
_cod_depositor_comments
;
The following automatic conversions were performed:

'_chemical_melting_point' value '508-509' was changed to '508.5(5)' -
the average value was taken and precision was
estimated.

'_symmetry_cell_setting' value 'Orthorhombic' changed to
'orthorhombic' according to
/home/saulius/struct/CIF-dictionaries/cif_core.dic dictionary named
'cif_core.dic' version 2.4.2 from 2011-04-26.

Automatic conversion script
Id: cif_fix_values 1891 2012-01-12 08:04:46Z andrius 
;
_cod_database_code 7153350

loop_
_symmetry_equiv_pos_as_xyz
'x, y, z'
'-x+1/2, -y, z+1/2'
'-x, y+1/2, -z+1/2'
'x+1/2, -y+1/2, -z'

loop_
_atom_site_label
_atom_site_type_symbol
_atom_site_fract_x
_atom_site_fract_y
_atom_site_fract_z
_atom_site_U_iso_or_equiv
_atom_site_adp_type
_atom_site_occupancy
_atom_site_symmetry_multiplicity
_atom_site_calc_flag
O1 O 0.26477(17) 0.30172(12) 0.44869(5) 0.0471(3) Uani 1 1 d
N1 N 0.6027(2) 0.38575(15) 0.44094(6) 0.0454(3) Uani 1 1 d
N2 N 0.53912(17) 0.69944(14) 0.38066(5) 0.0346(3) Uani 1 1 d
C1 C 0.3483(2) 0.45964(16) 0.35400(6) 0.0329(3) Uani 1 1 d
C2 C 0.2219(2) 0.37699(17) 0.30851(7) 0.0401(3) Uani 1 1 d
C3 C 0.1622(3) 0.43726(19) 0.24670(7) 0.0463(4) Uani 1 1 d
C4 C 0.2240(3) 0.58525(19) 0.22975(7) 0.0444(4) Uani 1 1 d
C5 C 0.3469(2) 0.66996(16) 0.27399(7) 0.0389(4) Uani 1 1 d
C6 C 0.4101(2) 0.60930(16) 0.33646(6) 0.0319(3) Uani 1 1 d
C7 C 0.7228(2) 0.64370(18) 0.41137(7) 0.0411(4) Uani 1 1 d
C8 C 0.7693(3) 0.4763(2) 0.40779(8) 0.0494(4) Uani 1 1 d
C9 C 0.4026(2) 0.37808(17) 0.41929(7) 0.0369(4) Uani 1 1 d
C10 C 0.8178(2) 0.7647(2) 0.44343(8) 0.0530(5) Uani 1 1 d
C11 C 0.6914(3) 0.8955(2) 0.43241(7) 0.0520(4) Uani 1 1 d
C12 C 0.5205(3) 0.85625(18) 0.39418(7) 0.0420(4) Uani 1 1 d
C13 C 0.3327(3) 0.95002(19) 0.37406(8) 0.0551(5) Uani 1 1 d
H1 H 0.6325 0.3358 0.4792 0.050 Uiso 1 1 d
H2 H 0.1786 0.2717 0.3212 0.050 Uiso 1 1 d
H3 H 0.0745 0.3721 0.2161 0.050 Uiso 1 1 d
H4 H 0.1804 0.6311 0.1845 0.050 Uiso 1 1 d
H5 H 0.3882 0.7714 0.2615 0.050 Uiso 1 1 d
H81 H 0.9005 0.4581 0.4310 0.050 Uiso 1 1 d
H82 H 0.7830 0.4451 0.3588 0.050 Uiso 1 1 d
H10 H 0.9379 0.7542 0.4679 0.050 Uiso 1 1 d
H11 H 0.7162 0.9904 0.4493 0.050 Uiso 1 1 d
H131 H 0.1926 0.8904 0.3836 0.080 Uiso 1 1 d
H132 H 0.3407 0.9883 0.3260 0.080 Uiso 1 1 d
H133 H 0.3323 1.0429 0.4039 0.080 Uiso 1 1 d

loop_
_atom_site_aniso_label
_atom_site_aniso_U_11
_atom_site_aniso_U_22
_atom_site_aniso_U_33
_atom_site_aniso_U_23
_atom_site_aniso_U_13
_atom_site_aniso_U_12
O1 0.0583(7) 0.0372(6) 0.0459(5) 0.0084(5) 0.0121(6) -0.0057(5)
N1 0.0491(7) 0.0438(8) 0.0434(7) 0.0168(6) -0.0034(6) 0.0057(7)
N2 0.0355(7) 0.0342(8) 0.0341(7) 0.0044(6) -0.0026(5) -0.0034(6)
C1 0.0299(7) 0.0335(8) 0.0353(8) 0.0001(6) 0.0051(6) 0.0041(7)
C2 0.0379(8) 0.0336(8) 0.0489(8) -0.0035(7) 0.0021(7) -0.0011(7)
C3 0.0402(9) 0.0542(10) 0.0443(9) -0.0094(8) -0.0096(7) 0.0021(8)
C4 0.0475(9) 0.0502(10) 0.0354(8) 0.0023(7) -0.0070(7) 0.0091(8)
C5 0.0421(9) 0.0381(9) 0.0364(8) 0.0073(6) 0.0018(6) 0.0010(7)
C6 0.0290(7) 0.0349(8) 0.0317(7) 0.0003(6) 0.0025(6) 0.0008(7)
C7 0.0343(8) 0.0516(10) 0.0374(7) 0.0096(7) -0.0034(7) -0.0053(7)
C8 0.0336(8) 0.0630(11) 0.0515(9) 0.0115(8) -0.0044(8) 0.0085(8)
C9 0.0432(9) 0.0303(8) 0.0371(8) -0.0019(7) 0.0036(7) 0.0053(7)
C10 0.0467(9) 0.0717(14) 0.0405(8) 0.0138(8) -0.0102(8) -0.0190(9)
C11 0.0695(11) 0.0474(10) 0.0390(8) 0.0041(7) -0.0054(8) -0.0251(9)
C12 0.0534(10) 0.0365(9) 0.0361(8) 0.0044(7) 0.0033(7) -0.0092(8)
C13 0.0674(11) 0.0365(9) 0.0613(11) 0.0020(8) 0.0036(9) 0.0033(9)

loop_
_atom_type_symbol
_atom_type_description
_atom_type_scat_dispersion_real
_atom_type_scat_dispersion_imag
_atom_type_scat_source
C C 0.0033 0.0016 'International Tables Vol C Tables 4.2.6.8 and 6.1.1.4'
H H 0.0000 0.0000 'International Tables Vol C Tables 4.2.6.8 and 6.1.1.4'
N N 0.0061 0.0033 'International Tables Vol C Tables 4.2.6.8 and 6.1.1.4'
O O 0.0106 0.0060 'International Tables Vol C Tables 4.2.6.8 and 6.1.1.4'

loop_
_geom_angle_atom_site_label_1
_geom_angle_atom_site_label_2
_geom_angle_atom_site_label_3
_geom_angle
C9 N1 C8 124.28(13)
C9 N1 H1 116.5
C8 N1 H1 119.2
C7 N2 C12 109.12(13)
C7 N2 C6 123.23(12)
C12 N2 C6 127.28(12)
C2 C1 C6 118.59(12)
C2 C1 C9 115.71(13)
C6 C1 C9 125.69(13)
C3 C2 C1 121.74(14)
C3 C2 H2 120.1
C1 C2 H2 118.2
C2 C3 C4 119.29(14)
C2 C3 H3 118.0
C4 C3 H3 122.7
C5 C4 C3 120.17(14)
C5 C4 H4 119.8
C3 C4 H4 120.0
C4 C5 C6 120.98(14)
C4 C5 H5 119.1
C6 C5 H5 119.9
C5 C6 C1 119.22(13)
C5 C6 N2 119.51(13)
C1 C6 N2 121.26(12)
C10 C7 N2 107.30(13)
C10 C7 C8 133.61(14)
N2 C7 C8 118.95(13)
N1 C8 C7 111.29(13)
N1 C8 H81 108.5
C7 C8 H81 108.1
N1 C8 H82 110.1
C7 C8 H82 109.1
H81 C8 H82 109.8
O1 C9 N1 122.87(13)
O1 C9 C1 119.40(13)
N1 C9 C1 117.64(13)
C7 C10 C11 107.63(13)
C7 C10 H10 122.5
C11 C10 H10 129.8
C12 C11 C10 109.44(15)
C12 C11 H11 124.8
C10 C11 H11 125.7
C11 C12 N2 106.51(15)
C11 C12 C13 129.82(15)
N2 C12 C13 123.43(14)
C12 C13 H131 110.8
C12 C13 H132 113.0
H131 C13 H132 112.2
C12 C13 H133 106.8
H131 C13 H133 107.2
H132 C13 H133 106.6

loop_
_geom_bond_atom_site_label_1
_geom_bond_atom_site_label_2
_geom_bond_distance
O1 C9 1.2330(17)
N1 C9 1.3291(19)
N1 C8 1.461(2)
N1 H1 0.8859
N2 C7 1.3884(17)
N2 C12 1.3887(19)
N2 C6 1.4205(18)
C1 C2 1.392(2)
C1 C6 1.3962(19)
C1 C9 1.5010(19)
C2 C3 1.371(2)
C2 H2 0.9838
C3 C4 1.380(2)
C3 H3 0.9910
C4 C5 1.373(2)
C4 H4 1.0087
C5 C6 1.3903(19)
C5 H5 0.9477
C7 C10 1.360(2)
C7 C8 1.480(2)
C8 H81 0.9554
C8 H82 1.0015
C10 C11 1.400(2)
C10 H10 0.8991
C11 C12 1.353(2)
C11 H11 0.8996
C12 C13 1.486(2)
C13 H131 1.0375
C13 H132 1.0001
C13 H133 0.9940

loop_
_geom_hbond_atom_site_label_D
_geom_hbond_atom_site_label_H
_geom_hbond_atom_site_label_A
_geom_hbond_distance_DH
_geom_hbond_distance_HA
_geom_hbond_distance_DA
_geom_hbond_angle_DHA
_geom_hbond_site_symmetry_A
N1 H1 O1 0.89 2.03 2.8902(16) 164.6 4_556
